data_7039754
loop_
_publ_author_name
'Dwivedi, Nidhi'
'Panja, Sumit Kumar'
'Monika, ?'
'Saha, Satyen'
'Sunkari, Sailaja S.'

_publ_section_title
;
 Anion directed structural diversity in zinc complexes with
 conformationally flexible quinazoline ligand: structural, spectral and
 theoretical studies.
;
_journal_issue 30
_journal_name_full 'Dalton transactions (Cambridge, England : 2003)'
_journal_page_first 12053
_journal_page_last 12068
_journal_paper_doi 10.1039/c6dt02139e
_journal_volume 45
_journal_year 2016
_chemical_formula_moiety 'C19 H12 Cl3 N3 Zn'
_chemical_formula_sum 'C19 H12 Cl3 N3 Zn'
_chemical_formula_weight 454.06
_space_group_crystal_system orthorhombic
_space_group_IT_number 19
_space_group_name_Hall 'P 2ac 2ab'
_space_group_name_H-M_alt 'P 21 21 21'
_symmetry_space_group_name_Hall 'P 2ac 2ab'
_symmetry_space_group_name_H-M 'P 21 21 21'
_atom_sites_solution_hydrogens geom
_audit_creation_method SHELXL-2014/7
_audit_update_record
;
2016-06-28 deposited with the CCDC.
2016-06-30 downloaded from the CCDC.
;
_cell_angle_alpha 90
_cell_angle_beta 90
_cell_angle_gamma 90
_cell_formula_units_Z 4
_cell_length_a 8.935(5)
_cell_length_b 11.989(5)
_cell_length_c 17.442(5)
_cell_measurement_reflns_used 1211
_cell_measurement_temperature 293(2)
_cell_measurement_theta_max 28.8960
_cell_measurement_theta_min 3.0677
_cell_volume 1868.4(14)
_computing_cell_refinement
;
CrysAlisPro, Agilent Technologies,
Version 1.171.34.49 (release 20-01-2011 CrysAlis171 .NET)
(compiled Jan 20 2011,15:58:25)
;
_computing_data_collection
;
CrysAlisPro, Agilent Technologies,
Version 1.171.34.49 (release 20-01-2011 CrysAlis171 .NET)
(compiled Jan 20 2011,15:58:25)
;
_computing_data_reduction
;
CrysAlisPro, Agilent Technologies,
Version 1.171.34.49 (release 20-01-2011 CrysAlis171 .NET)
(compiled Jan 20 2011,15:58:25)
;
_computing_molecular_graphics ORTEP-III
_computing_publication_material 'SHELXS-2014 (Sheldrick, 2014)'
_computing_structure_refinement 'SHELXL-2014/7 (Sheldrick, 2014)'
_computing_structure_solution 'SHELXS-2014 (Sheldrick, 2014)'
_diffrn_ambient_temperature 293(2)
_diffrn_detector_area_resol_mean 16.0938
_diffrn_measured_fraction_theta_full 0.997
_diffrn_measured_fraction_theta_max 0.868
_diffrn_measurement_device_type 'Xcalibur, Eos'
_diffrn_radiation_type MoK\a
_diffrn_radiation_wavelength 0.71073
_diffrn_reflns_av_R_equivalents 0.0411
_diffrn_reflns_av_unetI/netI 0.0890
_diffrn_reflns_Laue_measured_fraction_full 0.997
_diffrn_reflns_Laue_measured_fraction_max 0.868
_diffrn_reflns_limit_h_max 11
_diffrn_reflns_limit_h_min -5
_diffrn_reflns_limit_k_max 5
_diffrn_reflns_limit_k_min -16
_diffrn_reflns_limit_l_max 13
_diffrn_reflns_limit_l_min -23
_diffrn_reflns_number 5736
_diffrn_reflns_point_group_measured_fraction_full 0.906
_diffrn_reflns_point_group_measured_fraction_max 0.752
_diffrn_reflns_theta_full 25.000
_diffrn_reflns_theta_max 28.959
_diffrn_reflns_theta_min 3.074
_diffrn_source 'Enhance (Mo) X-ray Source'
_exptl_absorpt_coefficient_mu 1.751
_exptl_absorpt_correction_T_max 1.00000
_exptl_absorpt_correction_T_min 0.93523
_exptl_absorpt_correction_type multi-scan
_exptl_absorpt_process_details
;
CrysAlisPro, Agilent Technologies,
Version 1.171.34.49 (release 20-01-2011 CrysAlis171 .NET)
(compiled Jan 20 2011,15:58:25)
Empirical absorption correction using spherical harmonics,
 implemented in SCALE3 ABSPACK scaling algorithm.
;
_exptl_crystal_colour 'light yellow'
_exptl_crystal_density_diffrn 1.614
_exptl_crystal_description prism
_exptl_crystal_F_000 912
_exptl_crystal_size_max 0.4
_exptl_crystal_size_mid 0.3
_exptl_crystal_size_min 0.1
_refine_diff_density_max 0.739
_refine_diff_density_min -0.400
_refine_diff_density_rms 0.088
_refine_ls_abs_structure_details
;
 Flack x determined using 706 quotients [(I+)-(I-)]/[(I+)+(I-)]
 (Parsons, Flack and Wagner, Acta Cryst. B69 (2013) 249-259).
;
_refine_ls_abs_structure_Flack -0.018(15)
_refine_ls_extinction_method none
_refine_ls_goodness_of_fit_ref 1.035
_refine_ls_hydrogen_treatment riding
_refine_ls_matrix_type full
_refine_ls_number_parameters 235
_refine_ls_number_reflns 3731
_refine_ls_number_restraints 0
_refine_ls_restrained_S_all 1.035
_refine_ls_R_factor_all 0.0880
_refine_ls_R_factor_gt 0.0565
_refine_ls_shift/su_max 0.000
_refine_ls_shift/su_mean 0.000
_refine_ls_structure_factor_coef Fsqd
_refine_ls_weighting_details 'w=1/[\s^2^(Fo^2^)+(0.0434P)^2^] where P=(Fo^2^+2Fc^2^)/3'
_refine_ls_weighting_scheme calc
_refine_ls_wR_factor_gt 0.1068
_refine_ls_wR_factor_ref 0.1272
_reflns_Friedel_coverage 0.528
_reflns_Friedel_fraction_full 0.781
_reflns_Friedel_fraction_max 0.600
_reflns_number_gt 2655
_reflns_number_total 3731
_reflns_threshold_expression 'I > 2\s(I)'
_cod_data_source_file c6dt02139e2.cif
_cod_data_source_block shelx
_cod_depositor_comments 'Adding full bibliography for 7039750--7039754.cif.'
_cod_database_code 7039754
_shelx_shelxl_version_number 2014/7
_shelx_space_group_comment
;
The symmetry employed for this shelxl refinement is uniquely defined
by the following loop, which should always be used as a source of
symmetry information in preference to the above space-group names.
They are only intended as comments.
;

loop_
_space_group_symop_operation_xyz
'x, y, z'
'-x+1/2, -y, z+1/2'
'x+1/2, -y+1/2, -z'
'-x, y+1/2, -z+1/2'

loop_
_atom_site_label
_atom_site_type_symbol
_atom_site_fract_x
_atom_site_fract_y
_atom_site_fract_z
_atom_site_U_iso_or_equiv
_atom_site_adp_type
_atom_site_occupancy
_atom_site_site_symmetry_order
_atom_site_calc_flag
_atom_site_refinement_flags_posn
_atom_site_refinement_flags_adp
Zn Zn 0.64307(10) 0.52526(8) 0.79522(5) 0.0402(3) Uani 1 1 d . .
Cl1 Cl -0.1658(3) 0.7819(2) 0.65228(12) 0.0587(6) Uani 1 1 d . .
Cl2 Cl 0.8004(2) 0.6345(3) 0.85662(12) 0.0661(7) Uani 1 1 d . .
Cl3 Cl 0.5418(3) 0.3824(2) 0.85569(13) 0.0652(7) Uani 1 1 d . .
N1 N 0.4228(7) 0.5881(6) 0.5868(3) 0.0389(17) Uani 1 1 d . .
N2 N 0.4822(6) 0.5881(5) 0.7204(3) 0.0320(15) Uani 1 1 d . .
N3 N 0.7405(7) 0.4870(6) 0.6915(3) 0.0416(16) Uani 1 1 d . .
C1 C 0.5141(8) 0.5697(6) 0.6438(4) 0.0354(18) Uani 1 1 d . .
C2 C 0.3457(9) 0.6261(6) 0.7390(4) 0.0313(16) Uani 1 1 d . .
C3 C 0.0991(8) 0.6950(6) 0.6962(5) 0.0407(19) Uani 1 1 d . .
H3 H 0.0683 0.7075 0.7464 0.049 Uiso 1 1 calc R U
C4 C 0.0079(9) 0.7219(7) 0.6346(4) 0.043(2) Uani 1 1 d . .
C5 C 0.0516(10) 0.7038(8) 0.5588(5) 0.049(2) Uani 1 1 d . .
H5 H -0.0109 0.7244 0.5187 0.059 Uiso 1 1 calc R U
C6 C 0.1885(10) 0.6550(7) 0.5440(4) 0.046(2) Uani 1 1 d . .
H6 H 0.2159 0.6388 0.4938 0.056 Uiso 1 1 calc R U
C7 C 0.2403(8) 0.6481(7) 0.6801(4) 0.0342(18) Uani 1 1 d . .
C8 C 0.2860(9) 0.6298(7) 0.6040(4) 0.0344(19) Uani 1 1 d . .
C9 C 0.3147(8) 0.6422(6) 0.8214(4) 0.0323(18) Uani 1 1 d . .
C10 C 0.4062(8) 0.7111(8) 0.8649(4) 0.045(2) Uani 1 1 d . .
H10 H 0.4852 0.7489 0.8419 0.054 Uiso 1 1 calc R U
C11 C 0.3795(11) 0.7235(8) 0.9432(4) 0.055(3) Uani 1 1 d . .
H11 H 0.4396 0.7697 0.9729 0.067 Uiso 1 1 calc R U
C12 C 0.2613(11) 0.6653(9) 0.9757(5) 0.057(3) Uani 1 1 d . .
H12 H 0.2436 0.6726 1.0280 0.068 Uiso 1 1 calc R U
C13 C 0.1715(10) 0.5988(8) 0.9340(4) 0.051(2) Uani 1 1 d . .
H13 H 0.0933 0.5609 0.9577 0.061 Uiso 1 1 calc R U
C14 C 0.1949(9) 0.5862(7) 0.8555(4) 0.044(2) Uani 1 1 d . .
H14 H 0.1319 0.5413 0.8264 0.053 Uiso 1 1 calc R U
C15 C 0.6627(8) 0.5212(7) 0.6280(4) 0.0345(17) Uani 1 1 d . .
C16 C 0.8775(9) 0.4404(7) 0.6816(4) 0.043(2) Uani 1 1 d . .
H16 H 0.9318 0.4178 0.7244 0.051 Uiso 1 1 calc R U
C17 C 0.9382(10) 0.4257(8) 0.6097(5) 0.053(2) Uani 1 1 d . .
H17 H 1.0316 0.3926 0.6040 0.064 Uiso 1 1 calc R U
C18 C 0.8591(10) 0.4605(8) 0.5462(4) 0.055(2) Uani 1 1 d . .
H18 H 0.8992 0.4514 0.4974 0.066 Uiso 1 1 calc R U
C19 C 0.7214(9) 0.5086(8) 0.5553(4) 0.048(2) Uani 1 1 d . .
H19 H 0.6676 0.5327 0.5127 0.058 Uiso 1 1 calc R U

loop_
_atom_site_aniso_label
_atom_site_aniso_U_11
_atom_site_aniso_U_22
_atom_site_aniso_U_33
_atom_site_aniso_U_23
_atom_site_aniso_U_13
_atom_site_aniso_U_12
Zn 0.0347(5) 0.0544(6) 0.0316(4) 0.0012(5) 0.0005(4) 0.0049(5)
Cl1 0.0490(14) 0.0668(15) 0.0602(12) 0.0024(12) -0.0142(12) 0.0175(13)
Cl2 0.0438(12) 0.107(2) 0.0477(12) -0.0177(14) -0.0051(11) -0.0101(15)
Cl3 0.0751(16) 0.0571(14) 0.0632(14) 0.0171(13) 0.0219(14) 0.0064(15)
N1 0.038(4) 0.055(5) 0.024(3) -0.001(3) -0.002(3) -0.004(4)
N2 0.028(3) 0.043(4) 0.025(3) 0.000(3) -0.002(3) 0.001(3)
N3 0.035(3) 0.049(4) 0.041(4) 0.001(3) 0.004(3) 0.003(4)
C1 0.040(4) 0.041(4) 0.025(3) 0.000(4) 0.007(4) -0.001(4)
C2 0.032(4) 0.030(4) 0.032(4) -0.002(3) 0.000(3) 0.001(4)
C3 0.038(4) 0.041(5) 0.043(4) 0.003(4) -0.001(4) 0.001(4)
C4 0.039(4) 0.041(5) 0.048(5) 0.003(4) -0.013(4) 0.010(4)
C5 0.047(5) 0.063(6) 0.038(4) 0.013(4) -0.009(4) -0.002(5)
C6 0.054(5) 0.058(6) 0.027(4) 0.004(4) -0.006(4) -0.002(5)
C7 0.034(4) 0.040(5) 0.028(4) 0.002(3) -0.003(3) -0.005(4)
C8 0.037(4) 0.041(5) 0.025(4) 0.003(4) -0.002(3) 0.001(4)
C9 0.028(4) 0.038(4) 0.030(4) -0.001(3) -0.001(3) 0.008(4)
C10 0.034(4) 0.060(6) 0.043(5) 0.001(4) -0.008(4) 0.010(4)
C11 0.060(6) 0.065(6) 0.041(5) -0.016(5) -0.014(5) 0.007(6)
C12 0.055(6) 0.085(8) 0.031(4) -0.011(5) -0.004(4) 0.033(6)
C13 0.045(5) 0.070(6) 0.037(4) 0.005(4) 0.009(4) 0.016(5)
C14 0.038(5) 0.058(6) 0.036(4) -0.003(4) -0.005(4) 0.006(4)
C15 0.030(4) 0.039(4) 0.035(4) -0.007(4) 0.007(3) 0.002(4)
C16 0.035(5) 0.057(5) 0.036(4) 0.004(4) 0.001(3) 0.010(4)
C17 0.041(5) 0.060(6) 0.059(5) -0.011(5) 0.017(4) 0.005(5)
C18 0.050(5) 0.083(7) 0.031(4) -0.013(5) 0.018(4) -0.006(6)
C19 0.042(5) 0.066(6) 0.036(4) -0.006(4) 0.008(4) -0.005(5)

loop_
_atom_type_symbol
_atom_type_description
_atom_type_scat_dispersion_real
_atom_type_scat_dispersion_imag
_atom_type_scat_source
C C 0.0033 0.0016 'International Tables Vol C Tables 4.2.6.8 and 6.1.1.4'
H H 0.0000 0.0000 'International Tables Vol C Tables 4.2.6.8 and 6.1.1.4'
N N 0.0061 0.0033 'International Tables Vol C Tables 4.2.6.8 and 6.1.1.4'
Cl Cl 0.1484 0.1585 'International Tables Vol C Tables 4.2.6.8 and 6.1.1.4'
Zn Zn 0.2839 1.4301 'International Tables Vol C Tables 4.2.6.8 and 6.1.1.4'

loop_
_geom_angle_atom_site_label_1
_geom_angle_atom_site_label_2
_geom_angle_atom_site_label_3
_geom_angle
N3 Zn N2 79.7(2)
N3 Zn Cl2 106.87(19)
N2 Zn Cl2 122.06(19)
N3 Zn Cl3 114.9(2)
N2 Zn Cl3 107.32(19)
Cl2 Zn Cl3 119.46(10)
C1 N1 C8 117.3(6)
C2 N2 C1 118.4(6)
C2 N2 Zn 126.7(5)
C1 N2 Zn 113.9(5)
C16 N3 C15 118.6(6)
C16 N3 Zn 125.8(5)
C15 N3 Zn 115.4(5)
N1 C1 N2 125.5(7)
N1 C1 C15 119.2(6)
N2 C1 C15 115.3(6)
N2 C2 C7 119.4(6)
N2 C2 C9 116.8(7)
C7 C2 C9 123.8(7)
C4 C3 C7 117.6(7)
C4 C3 H3 121.2
C7 C3 H3 121.2
C3 C4 C5 122.2(8)
C3 C4 Cl1 118.9(6)
C5 C4 Cl1 118.9(6)
C6 C5 C4 119.5(8)
C6 C5 H5 120.3
C4 C5 H5 120.3
C5 C6 C8 120.3(7)
C5 C6 H6 119.8
C8 C6 H6 119.8
C8 C7 C3 120.7(7)
C8 C7 C2 117.5(7)
C3 C7 C2 121.6(7)
N1 C8 C6 118.5(7)
N1 C8 C7 121.9(7)
C6 C8 C7 119.6(7)
C10 C9 C14 120.3(7)
C10 C9 C2 120.0(7)
C14 C9 C2 119.7(7)
C9 C10 C11 119.9(8)
C9 C10 H10 120.1
C11 C10 H10 120.1
C12 C11 C10 118.5(8)
C12 C11 H11 120.7
C10 C11 H11 120.7
C13 C12 C11 122.1(8)
C13 C12 H12 119.0
C11 C12 H12 119.0
C12 C13 C14 120.4(9)
C12 C13 H13 119.8
C14 C13 H13 119.8
C13 C14 C9 118.8(8)
C13 C14 H14 120.6
C9 C14 H14 120.6
N3 C15 C19 121.1(7)
N3 C15 C1 115.1(6)
C19 C15 C1 123.8(7)
N3 C16 C17 121.5(7)
N3 C16 H16 119.2
C17 C16 H16 119.2
C18 C17 C16 119.4(8)
C18 C17 H17 120.3
C16 C17 H17 120.3
C19 C18 C17 119.7(7)
C19 C18 H18 120.1
C17 C18 H18 120.1
C18 C19 C15 119.6(8)
C18 C19 H19 120.2
C15 C19 H19 120.2

loop_
_geom_bond_atom_site_label_1
_geom_bond_atom_site_label_2
_geom_bond_distance
Zn N3 2.060(6)
Zn N2 2.083(6)
Zn Cl2 2.200(3)
Zn Cl3 2.205(3)
Cl1 C4 1.738(8)
N1 C1 1.304(8)
N1 C8 1.354(9)
N2 C2 1.342(9)
N2 C1 1.383(8)
N3 C16 1.357(9)
N3 C15 1.369(9)
C1 C15 1.475(10)
C2 C7 1.419(9)
C2 C9 1.476(9)
C3 C4 1.388(10)
C3 C7 1.410(10)
C3 H3 0.9300
C4 C5 1.395(10)
C5 C6 1.381(11)
C5 H5 0.9300
C6 C8 1.394(10)
C6 H6 0.9300
C7 C8 1.406(9)
C9 C10 1.388(10)
C9 C14 1.397(11)
C10 C11 1.394(10)
C10 H10 0.9300
C11 C12 1.387(12)
C11 H11 0.9300
C12 C13 1.346(12)
C12 H12 0.9300
C13 C14 1.393(10)
C13 H13 0.9300
C14 H14 0.9300
C15 C19 1.381(9)
C16 C17 1.378(10)
C16 H16 0.9300
C17 C18 1.378(11)
C17 H17 0.9300
C18 C19 1.368(11)
C18 H18 0.9300
C19 H19 0.9300
